data_1551097
loop_
_publ_author_name
'Liu, Rai-Shung'
'Kulandai Raj, Antony Sekar'
'Tan, Kuo-Chen'
'Chen, Liang-Yu'
'Cheng, Mu-Jeng'

_publ_section_title
;
 Gold-catalyzed Bicyclic Annulations of 4-Methoxy-1,2-dienyl-5-ynes with
 Isoxazoles to Form Indolizine Derivatives via Au-&#xF070;-Allene
 Intermediate
;
_journal_name_full 'Chemical Science'
_journal_paper_doi 10.1039/C9SC00735K
_journal_year 2019
_chemical_formula_moiety 'C19 H18 Cl N O'
_chemical_formula_sum 'C19 H18 Cl N O'
_chemical_formula_weight 311.79
_chemical_name_systematic
;
 ?
;
_space_group_IT_number 2
_symmetry_cell_setting triclinic
_symmetry_space_group_name_Hall '-P 1'
_symmetry_space_group_name_H-M 'P -1'
_atom_sites_solution_hydrogens geom
_atom_sites_solution_primary direct
_atom_sites_solution_secondary difmap
_audit_creation_method SHELXL-97
_audit_update_record
;
2019-01-28 deposited with the CCDC.    2019-05-21 downloaded from the CCDC.
;
_cell_angle_alpha 90.770(3)
_cell_angle_beta 97.215(3)
_cell_angle_gamma 94.980(3)
_cell_formula_units_Z 4
_cell_length_a 8.3841(9)
_cell_length_b 13.7451(15)
_cell_length_c 14.1044(15)
_cell_measurement_reflns_used 3291
_cell_measurement_temperature 200(2)
_cell_measurement_theta_max 24.467
_cell_measurement_theta_min 2.458
_cell_volume 1606.0(3)
_computing_molecular_graphics 'Ortep-3 for Windows (Farrugia, 1997)'
_computing_publication_material 'WinGX publication routines (Farrugia, 1999)'
_computing_structure_refinement 'SHELXL-97 (Sheldrick, 1997)'
_computing_structure_solution 'SHELXS-86 (Sheldrick, 1986)'
_diffrn_ambient_temperature 200(2)
_diffrn_measured_fraction_theta_full 0.995
_diffrn_measured_fraction_theta_max 0.995
_diffrn_measurement_device_type 'D8 Venture'
_diffrn_radiation_monochromator graphite
_diffrn_radiation_source 'fine-focus sealed tube'
_diffrn_radiation_type MoK\a
_diffrn_radiation_wavelength 0.71073
_diffrn_reflns_av_R_equivalents 0.1459
_diffrn_reflns_av_sigmaI/netI 0.0963
_diffrn_reflns_limit_h_max 9
_diffrn_reflns_limit_h_min -9
_diffrn_reflns_limit_k_max 16
_diffrn_reflns_limit_k_min -16
_diffrn_reflns_limit_l_max 16
_diffrn_reflns_limit_l_min -16
_diffrn_reflns_number 39950
_diffrn_reflns_theta_full 25.07
_diffrn_reflns_theta_max 25.07
_diffrn_reflns_theta_min 2.46
_exptl_absorpt_coefficient_mu 0.239
_exptl_absorpt_correction_T_max 0.9976
_exptl_absorpt_correction_T_min 0.9274
_exptl_absorpt_correction_type multi-scan
_exptl_absorpt_process_details SADABS
_exptl_crystal_colour 'pale yellow'
_exptl_crystal_density_diffrn 1.290
_exptl_crystal_density_method 'not measured'
_exptl_crystal_description prism
_exptl_crystal_F_000 656
_exptl_crystal_size_max 0.32
_exptl_crystal_size_mid 0.05
_exptl_crystal_size_min 0.01
_refine_diff_density_max 0.652
_refine_diff_density_min -0.251
_refine_diff_density_rms 0.054
_refine_ls_extinction_coef 0.0125(16)
_refine_ls_extinction_expression Fc^*^=kFc[1+0.001xFc^2^\l^3^/sin(2\q)]^-1/4^
_refine_ls_extinction_method SHELXL
_refine_ls_goodness_of_fit_ref 1.019
_refine_ls_hydrogen_treatment constr
_refine_ls_matrix_type full
_refine_ls_number_parameters 400
_refine_ls_number_reflns 5665
_refine_ls_number_restraints 0
_refine_ls_restrained_S_all 1.019
_refine_ls_R_factor_all 0.1365
_refine_ls_R_factor_gt 0.0641
_refine_ls_shift/su_max 0.000
_refine_ls_shift/su_mean 0.000
_refine_ls_structure_factor_coef Fsqd
_refine_ls_weighting_details 'calc w=1/[\s^2^(Fo^2^)+(0.0564P)^2^+1.0699P] where P=(Fo^2^+2Fc^2^)/3'
_refine_ls_weighting_scheme calc
_refine_ls_wR_factor_gt 0.1312
_refine_ls_wR_factor_ref 0.1607
_reflns_number_gt 3273
_reflns_number_total 5665
_reflns_threshold_expression >2sigma(I)
_cod_data_source_file c9sc00735k2.cif
_cod_data_source_block d19628
_cod_database_code 1551097

loop_
_symmetry_equiv_pos_as_xyz
'x, y, z'
'-x, -y, -z'

loop_
_atom_site_label
_atom_site_type_symbol
_atom_site_fract_x
_atom_site_fract_y
_atom_site_fract_z
_atom_site_U_iso_or_equiv
_atom_site_adp_type
_atom_site_occupancy
_atom_site_symmetry_multiplicity
_atom_site_calc_flag
_atom_site_refinement_flags
C1 C 0.8502(4) 0.8849(3) 0.7803(3) 0.0463(10) Uani 1 1 d .
C2 C 0.8401(4) 0.7860(3) 0.7561(3) 0.0433(10) Uani 1 1 d .
H2 H 0.8436 0.7386 0.8044 0.052 Uiso 1 1 calc R
C3 C 0.8250(4) 0.7577(3) 0.6613(3) 0.0357(9) Uani 1 1 d .
H3 H 0.8189 0.6902 0.6446 0.043 Uiso 1 1 calc R
C4 C 0.8183(4) 0.8265(3) 0.5889(3) 0.0350(9) Uani 1 1 d .
C5 C 0.8252(4) 0.9248(3) 0.6158(3) 0.0421(10) Uani 1 1 d .
H5 H 0.8181 0.9724 0.5676 0.051 Uiso 1 1 calc R
C6 C 0.8420(4) 0.9547(3) 0.7100(3) 0.0466(10) Uani 1 1 d .
H6 H 0.8479 1.0221 0.7269 0.056 Uiso 1 1 calc R
C7 C 0.8174(4) 0.8011(3) 0.4884(3) 0.0348(9) Uani 1 1 d .
C8 C 0.8991(4) 0.8510(3) 0.4217(3) 0.0447(10) Uani 1 1 d .
H8 H 0.9629 0.9115 0.4336 0.054 Uiso 1 1 calc R
C9 C 0.8743(4) 0.8001(3) 0.3357(3) 0.0443(10) Uani 1 1 d .
H9 H 0.9185 0.8190 0.2792 0.053 Uiso 1 1 calc R
C10 C 0.7733(4) 0.7162(3) 0.3458(3) 0.0347(9) Uani 1 1 d .
C11 C 0.7097(4) 0.6373(3) 0.2842(2) 0.0345(9) Uani 1 1 d .
C12 C 0.7571(4) 0.6366(3) 0.1842(2) 0.0424(10) Uani 1 1 d .
H12A H 0.7717 0.5687 0.1651 0.051 Uiso 1 1 calc R
H12B H 0.8619 0.6758 0.1844 0.051 Uiso 1 1 calc R
C13 C 0.6326(4) 0.6771(3) 0.1113(3) 0.0494(11) Uani 1 1 d .
H13A H 0.6226 0.7462 0.1285 0.059 Uiso 1 1 calc R
H13B H 0.5265 0.6402 0.1138 0.059 Uiso 1 1 calc R
C14 C 0.6759(5) 0.6712(4) 0.0087(3) 0.0758(16) Uani 1 1 d .
H14A H 0.7819 0.7083 0.0065 0.091 Uiso 1 1 calc R
H14B H 0.6871 0.6021 -0.0079 0.091 Uiso 1 1 calc R
C15 C 0.5580(6) 0.7088(4) -0.0630(3) 0.0835(17) Uani 1 1 d .
H15A H 0.5910 0.7000 -0.1266 0.125 Uiso 1 1 calc R
H15B H 0.5516 0.7785 -0.0500 0.125 Uiso 1 1 calc R
H15C H 0.4520 0.6734 -0.0607 0.125 Uiso 1 1 calc R
C16 C 0.6029(4) 0.5674(3) 0.3167(2) 0.0352(9) Uani 1 1 d .
C17 C 0.5307(5) 0.4828(3) 0.2585(3) 0.0428(10) Uani 1 1 d .
H17 H 0.5606 0.4761 0.1961 0.051 Uiso 1 1 calc R
C18 C 0.5600(4) 0.5766(3) 0.4106(3) 0.0362(9) Uani 1 1 d .
H18 H 0.4822 0.5298 0.4312 0.043 Uiso 1 1 calc R
C19 C 0.6262(4) 0.6495(3) 0.4711(3) 0.0328(9) Uani 1 1 d .
H19 H 0.5968 0.6536 0.5338 0.039 Uiso 1 1 calc R
C20 C 0.8377(4) 0.3422(3) 0.9383(2) 0.0394(9) Uani 1 1 d .
C21 C 0.8246(4) 0.4075(3) 0.8655(3) 0.0416(10) Uani 1 1 d .
H21 H 0.8441 0.4756 0.8795 0.050 Uiso 1 1 calc R
C22 C 0.7831(4) 0.3744(3) 0.7715(3) 0.0356(9) Uani 1 1 d .
H22 H 0.7749 0.4201 0.7215 0.043 Uiso 1 1 calc R
C23 C 0.7532(4) 0.2745(3) 0.7498(2) 0.0334(9) Uani 1 1 d .
C24 C 0.7652(4) 0.2103(3) 0.8256(3) 0.0405(9) Uani 1 1 d .
H24 H 0.7439 0.1421 0.8126 0.049 Uiso 1 1 calc R
C25 C 0.8071(4) 0.2432(3) 0.9191(3) 0.0447(10) Uani 1 1 d .
H25 H 0.8149 0.1982 0.9696 0.054 Uiso 1 1 calc R
C26 C 0.7033(4) 0.2351(3) 0.6524(2) 0.0331(8) Uani 1 1 d .
C27 C 0.5957(4) 0.1544(3) 0.6242(3) 0.0368(9) Uani 1 1 d .
H27 H 0.5415 0.1133 0.6659 0.044 Uiso 1 1 calc R
C28 C 0.5798(4) 0.1434(3) 0.5255(3) 0.0377(9) Uani 1 1 d .
H28 H 0.5138 0.0935 0.4883 0.045 Uiso 1 1 calc R
C29 C 0.6768(4) 0.2175(3) 0.4907(2) 0.0316(8) Uani 1 1 d .
C30 C 0.7042(4) 0.2448(3) 0.3978(2) 0.0338(9) Uani 1 1 d .
C31 C 0.6120(4) 0.1844(3) 0.3153(3) 0.0412(10) Uani 1 1 d .
H31A H 0.5848 0.2281 0.2616 0.049 Uiso 1 1 calc R
H31B H 0.5093 0.1557 0.3352 0.049 Uiso 1 1 calc R
C32 C 0.7011(5) 0.1028(3) 0.2799(3) 0.0579(12) Uani 1 1 d .
H32A H 0.7215 0.0558 0.3317 0.069 Uiso 1 1 calc R
H32B H 0.8069 0.1303 0.2633 0.069 Uiso 1 1 calc R
C33 C 0.6054(6) 0.0490(4) 0.1923(4) 0.0757(15) Uani 1 1 d .
H33A H 0.5033 0.0187 0.2116 0.091 Uiso 1 1 calc R
H33B H 0.5765 0.0983 0.1440 0.091 Uiso 1 1 calc R
C34 C 0.6807(8) -0.0247(5) 0.1472(5) 0.128(3) Uani 1 1 d .
H34A H 0.6020 -0.0597 0.0985 0.192 Uiso 1 1 calc R
H34B H 0.7210 -0.0706 0.1951 0.192 Uiso 1 1 calc R
H34C H 0.7710 0.0056 0.1168 0.192 Uiso 1 1 calc R
C35 C 0.8133(4) 0.3238(3) 0.3871(2) 0.0346(9) Uani 1 1 d .
C36 C 0.8475(5) 0.3588(3) 0.2944(3) 0.0422(10) Uani 1 1 d .
H36 H 0.7931 0.3242 0.2392 0.051 Uiso 1 1 calc R
C37 C 0.8970(4) 0.3748(3) 0.4709(2) 0.0348(9) Uani 1 1 d .
H37 H 0.9750 0.4276 0.4635 0.042 Uiso 1 1 calc R
C38 C 0.8687(4) 0.3501(3) 0.5592(3) 0.0344(9) Uani 1 1 d .
H38 H 0.9264 0.3847 0.6134 0.041 Uiso 1 1 calc R
Cl1 Cl 0.87187(15) 0.92261(10) 0.89976(8) 0.0719(4) Uani 1 1 d .
Cl2 Cl 0.88958(12) 0.38335(9) 1.05583(7) 0.0569(3) Uani 1 1 d .
N1 N 0.7378(3) 0.7190(2) 0.44106(19) 0.0299(7) Uani 1 1 d .
N2 N 0.7542(3) 0.2736(2) 0.57062(19) 0.0299(7) Uani 1 1 d .
O1 O 0.4350(3) 0.4203(2) 0.28408(19) 0.0568(8) Uani 1 1 d .
O2 O 0.9409(3) 0.4293(2) 0.28204(18) 0.0528(8) Uani 1 1 d .

loop_
_atom_site_aniso_label
_atom_site_aniso_U_11
_atom_site_aniso_U_22
_atom_site_aniso_U_33
_atom_site_aniso_U_23
_atom_site_aniso_U_13
_atom_site_aniso_U_12
C1 0.039(2) 0.051(3) 0.049(3) -0.012(2) 0.0084(18) -0.0021(19)
C2 0.037(2) 0.046(3) 0.046(3) 0.002(2) 0.0045(18) 0.0005(18)
C3 0.032(2) 0.032(2) 0.043(2) 0.0000(18) 0.0058(16) 0.0010(16)
C4 0.0235(19) 0.033(2) 0.048(2) 0.0001(18) 0.0066(16) 0.0002(15)
C5 0.034(2) 0.037(2) 0.055(3) 0.006(2) 0.0072(18) -0.0005(17)
C6 0.040(2) 0.040(2) 0.060(3) -0.008(2) 0.010(2) -0.0010(18)
C7 0.0287(19) 0.031(2) 0.045(2) 0.0021(18) 0.0036(17) 0.0003(16)
C8 0.038(2) 0.043(2) 0.054(3) 0.010(2) 0.0118(19) -0.0074(18)
C9 0.032(2) 0.054(3) 0.048(3) 0.016(2) 0.0117(18) 0.0014(18)
C10 0.0278(19) 0.040(2) 0.039(2) 0.0121(18) 0.0074(16) 0.0066(17)
C11 0.0301(19) 0.042(2) 0.033(2) 0.0080(18) 0.0055(16) 0.0115(17)
C12 0.034(2) 0.057(3) 0.037(2) 0.0054(19) 0.0083(17) 0.0065(18)
C13 0.039(2) 0.073(3) 0.037(2) 0.010(2) 0.0061(18) 0.001(2)
C14 0.049(3) 0.136(5) 0.047(3) 0.033(3) 0.018(2) 0.013(3)
C15 0.067(3) 0.126(5) 0.057(3) 0.016(3) 0.006(3) 0.005(3)
C16 0.036(2) 0.038(2) 0.033(2) 0.0036(18) 0.0024(16) 0.0095(17)
C17 0.047(2) 0.043(3) 0.039(2) 0.006(2) 0.0034(19) 0.011(2)
C18 0.036(2) 0.036(2) 0.036(2) 0.0090(18) 0.0043(17) -0.0007(17)
C19 0.0302(19) 0.037(2) 0.034(2) 0.0106(18) 0.0093(16) 0.0041(16)
C20 0.036(2) 0.059(3) 0.025(2) -0.0012(19) 0.0091(16) 0.0023(18)
C21 0.040(2) 0.045(2) 0.039(2) -0.006(2) 0.0081(17) -0.0007(18)
C22 0.031(2) 0.044(2) 0.033(2) 0.0034(18) 0.0079(16) 0.0042(17)
C23 0.0297(19) 0.041(2) 0.030(2) 0.0021(17) 0.0050(15) 0.0069(16)
C24 0.049(2) 0.039(2) 0.037(2) 0.0018(18) 0.0109(18) 0.0083(18)
C25 0.051(2) 0.054(3) 0.032(2) 0.006(2) 0.0102(18) 0.011(2)
C26 0.0323(19) 0.039(2) 0.030(2) -0.0007(17) 0.0071(16) 0.0095(17)
C27 0.038(2) 0.035(2) 0.038(2) 0.0008(18) 0.0069(17) 0.0016(17)
C28 0.035(2) 0.036(2) 0.040(2) -0.0053(18) 0.0004(17) -0.0008(17)
C29 0.0289(19) 0.033(2) 0.032(2) -0.0026(17) 0.0007(15) 0.0075(16)
C30 0.0305(19) 0.039(2) 0.033(2) -0.0027(17) 0.0028(16) 0.0114(17)
C31 0.040(2) 0.050(3) 0.032(2) -0.0042(18) 0.0022(17) 0.0036(18)
C32 0.050(3) 0.061(3) 0.062(3) -0.022(2) 0.006(2) 0.001(2)
C33 0.081(3) 0.071(4) 0.071(3) -0.033(3) 0.008(3) -0.006(3)
C34 0.110(5) 0.138(6) 0.135(6) -0.070(5) 0.004(4) 0.026(4)
C35 0.037(2) 0.037(2) 0.032(2) 0.0011(17) 0.0068(16) 0.0138(17)
C36 0.048(2) 0.046(3) 0.035(2) 0.0082(19) 0.0061(18) 0.018(2)
C37 0.037(2) 0.033(2) 0.035(2) 0.0009(17) 0.0083(16) 0.0029(16)
C38 0.031(2) 0.035(2) 0.036(2) -0.0014(17) 0.0004(16) 0.0016(16)
Cl1 0.0790(8) 0.0791(9) 0.0557(8) -0.0216(6) 0.0134(6) -0.0082(7)
Cl2 0.0575(7) 0.0800(8) 0.0310(6) -0.0079(5) 0.0072(5) -0.0065(6)
N1 0.0271(15) 0.0321(18) 0.0313(17) 0.0072(14) 0.0066(12) 0.0022(13)
N2 0.0278(15) 0.0335(17) 0.0279(16) -0.0015(13) 0.0026(12) 0.0026(13)
O1 0.073(2) 0.0424(18) 0.0532(19) -0.0034(14) 0.0110(15) -0.0054(15)
O2 0.0663(19) 0.0487(18) 0.0463(18) 0.0109(14) 0.0156(14) 0.0082(15)

loop_
_atom_type_symbol
_atom_type_description
_atom_type_scat_dispersion_real
_atom_type_scat_dispersion_imag
_atom_type_scat_source
C C 0.0033 0.0016 'International Tables Vol C Tables 4.2.6.8 and 6.1.1.4'
H H 0.0000 0.0000 'International Tables Vol C Tables 4.2.6.8 and 6.1.1.4'
Cl Cl 0.1484 0.1585 'International Tables Vol C Tables 4.2.6.8 and 6.1.1.4'
N N 0.0061 0.0033 'International Tables Vol C Tables 4.2.6.8 and 6.1.1.4'
O O 0.0106 0.0060 'International Tables Vol C Tables 4.2.6.8 and 6.1.1.4'

loop_
_geom_angle_atom_site_label_1
_geom_angle_atom_site_label_2
_geom_angle_atom_site_label_3
_geom_angle
C2 C1 C6 120.7(4)
C2 C1 Cl1 120.1(3)
C6 C1 Cl1 119.1(3)
C3 C2 C1 119.3(4)
C3 C2 H2 120.4
C1 C2 H2 120.4
C2 C3 C4 121.3(4)
C2 C3 H3 119.4
C4 C3 H3 119.4
C5 C4 C3 117.9(4)
C5 C4 C7 118.6(3)
C3 C4 C7 123.4(3)
C6 C5 C4 121.8(4)
C6 C5 H5 119.1
C4 C5 H5 119.1
C5 C6 C1 119.1(4)
C5 C6 H6 120.5
C1 C6 H6 120.5
N1 C7 C8 106.0(3)
N1 C7 C4 126.1(3)
C8 C7 C4 127.9(3)
C9 C8 C7 110.0(3)
C9 C8 H8 125.0
C7 C8 H8 125.0
C8 C9 C10 108.1(3)
C8 C9 H9 125.9
C10 C9 H9 125.9
C9 C10 C11 133.8(4)
C9 C10 N1 106.0(3)
C11 C10 N1 120.2(3)
C16 C11 C10 118.4(3)
C16 C11 C12 123.8(3)
C10 C11 C12 117.7(3)
C11 C12 C13 112.7(3)
C11 C12 H12A 109.1
C13 C12 H12A 109.1
C11 C12 H12B 109.1
C13 C12 H12B 109.1
H12A C12 H12B 107.8
C12 C13 C14 112.8(3)
C12 C13 H13A 109.0
C14 C13 H13A 109.0
C12 C13 H13B 109.0
C14 C13 H13B 109.0
H13A C13 H13B 107.8
C15 C14 C13 114.1(4)
C15 C14 H14A 108.7
C13 C14 H14A 108.7
C15 C14 H14B 108.7
C13 C14 H14B 108.7
H14A C14 H14B 107.6
C14 C15 H15A 109.5
C14 C15 H15B 109.5
H15A C15 H15B 109.5
C14 C15 H15C 109.5
H15A C15 H15C 109.5
H15B C15 H15C 109.5
C11 C16 C18 119.7(3)
C11 C16 C17 122.6(3)
C18 C16 C17 117.7(3)
O1 C17 C16 124.5(4)
O1 C17 H17 117.7
C16 C17 H17 117.7
C19 C18 C16 121.9(3)
C19 C18 H18 119.1
C16 C18 H18 119.1
C18 C19 N1 119.4(3)
C18 C19 H19 120.3
N1 C19 H19 120.3
C21 C20 C25 120.4(3)
C21 C20 Cl2 120.4(3)
C25 C20 Cl2 119.2(3)
C20 C21 C22 120.3(4)
C20 C21 H21 119.8
C22 C21 H21 119.8
C21 C22 C23 120.5(3)
C21 C22 H22 119.7
C23 C22 H22 119.7
C24 C23 C22 117.7(3)
C24 C23 C26 119.1(3)
C22 C23 C26 123.1(3)
C25 C24 C23 121.7(4)
C25 C24 H24 119.1
C23 C24 H24 119.1
C20 C25 C24 119.3(4)
C20 C25 H25 120.3
C24 C25 H25 120.3
N2 C26 C27 106.9(3)
N2 C26 C23 125.6(3)
C27 C26 C23 127.6(3)
C28 C27 C26 109.1(3)
C28 C27 H27 125.4
C26 C27 H27 125.4
C29 C28 C27 108.1(3)
C29 C28 H28 126.0
C27 C28 H28 126.0
C28 C29 C30 133.3(3)
C28 C29 N2 106.7(3)
C30 C29 N2 120.0(3)
C35 C30 C29 118.8(3)
C35 C30 C31 123.9(3)
C29 C30 C31 117.3(3)
C30 C31 C32 114.6(3)
C30 C31 H31A 108.6
C32 C31 H31A 108.6
C30 C31 H31B 108.6
C32 C31 H31B 108.6
H31A C31 H31B 107.6
C31 C32 C33 111.8(4)
C31 C32 H32A 109.3
C33 C32 H32A 109.3
C31 C32 H32B 109.3
C33 C32 H32B 109.3
H32A C32 H32B 107.9
C34 C33 C32 117.6(5)
C34 C33 H33A 107.9
C32 C33 H33A 107.9
C34 C33 H33B 107.9
C32 C33 H33B 107.9
H33A C33 H33B 107.2
C33 C34 H34A 109.5
C33 C34 H34B 109.5
H34A C34 H34B 109.5
C33 C34 H34C 109.5
H34A C34 H34C 109.5
H34B C34 H34C 109.5
C30 C35 C37 119.1(3)
C30 C35 C36 122.9(3)
C37 C35 C36 117.9(3)
O2 C36 C35 124.9(4)
O2 C36 H36 117.6
C35 C36 H36 117.6
C38 C37 C35 122.1(3)
C38 C37 H37 119.0
C35 C37 H37 119.0
C37 C38 N2 119.3(3)
C37 C38 H38 120.3
N2 C38 H38 120.3
C7 N1 C19 129.9(3)
C7 N1 C10 109.8(3)
C19 N1 C10 120.0(3)
C26 N2 C38 130.3(3)
C26 N2 C29 109.1(3)
C38 N2 C29 120.4(3)

loop_
_geom_bond_atom_site_label_1
_geom_bond_atom_site_label_2
_geom_bond_distance
C1 C2 1.389(5)
C1 C6 1.389(6)
C1 Cl1 1.739(4)
C2 C3 1.375(5)
C2 H2 0.9500
C3 C4 1.400(5)
C3 H3 0.9500
C4 C5 1.393(5)
C4 C7 1.454(5)
C5 C6 1.373(5)
C5 H5 0.9500
C6 H6 0.9500
C7 N1 1.378(4)
C7 C8 1.387(5)
C8 C9 1.376(5)
C8 H8 0.9500
C9 C10 1.390(5)
C9 H9 0.9500
C10 C11 1.405(5)
C10 N1 1.412(4)
C11 C16 1.379(5)
C11 C12 1.513(5)
C12 C13 1.518(5)
C12 H12A 0.9900
C12 H12B 0.9900
C13 C14 1.538(5)
C13 H13A 0.9900
C13 H13B 0.9900
C14 C15 1.456(6)
C14 H14A 0.9900
C14 H14B 0.9900
C15 H15A 0.9800
C15 H15B 0.9800
C15 H15C 0.9800
C16 C18 1.423(5)
C16 C17 1.456(5)
C17 O1 1.214(4)
C17 H17 0.9500
C18 C19 1.342(5)
C18 H18 0.9500
C19 N1 1.386(4)
C19 H19 0.9500
C20 C21 1.373(5)
C20 C25 1.379(5)
C20 Cl2 1.734(4)
C21 C22 1.387(5)
C21 H21 0.9500
C22 C23 1.397(5)
C22 H22 0.9500
C23 C24 1.395(5)
C23 C26 1.467(5)
C24 C25 1.381(5)
C24 H24 0.9500
C25 H25 0.9500
C26 N2 1.375(4)
C26 C27 1.388(5)
C27 C28 1.387(5)
C27 H27 0.9500
C28 C29 1.382(5)
C28 H28 0.9500
C29 C30 1.409(5)
C29 N2 1.412(4)
C30 C35 1.381(5)
C30 C31 1.508(5)
C31 C32 1.513(5)
C31 H31A 0.9900
C31 H31B 0.9900
C32 C33 1.530(6)
C32 H32A 0.9900
C32 H32B 0.9900
C33 C34 1.423(7)
C33 H33A 0.9900
C33 H33B 0.9900
C34 H34A 0.9800
C34 H34B 0.9800
C34 H34C 0.9800
C35 C37 1.437(5)
C35 C36 1.453(5)
C36 O2 1.221(4)
C36 H36 0.9500
C37 C38 1.339(5)
C37 H37 0.9500
C38 N2 1.386(4)
C38 H38 0.9500
